data_4341535
loop_
_publ_author_name
'Zhang, Guodong'
'Li, Peizhou'
'Ding, Junfeng'
'Liu, Yi'
'Xiong, Wei-Wei'
'Nie, Lina'
'Wu, Tom'
'Zhao, Yanli'
'Tok, Alfred Iing Yoong'
'Zhang, Qichun'

_publ_section_title
;
 Surfactant-thermal syntheses, structures, and magnetic properties of
 mn-ge-sulfides/selenides.
;
_journal_issue 19
_journal_name_full 'Inorganic chemistry'
_journal_page_first 10248
_journal_page_last 10256
_journal_paper_doi 10.1021/ic501282d
_journal_volume 53
_journal_year 2014
_chemical_formula_sum 'C7 H20 Ge Mn N4 O Se4'
_chemical_formula_weight 619.64
_chemical_name_systematic
; 
 ? 
;
_space_group_IT_number 2
_symmetry_space_group_name_Hall '-P 1'
_symmetry_space_group_name_H-M 'P -1'
_atom_sites_solution_hydrogens no
_atom_sites_solution_primary direct
_atom_sites_solution_secondary difmap
_audit_creation_method SHELXL-97
_cell_angle_alpha 85.438(5)
_cell_angle_beta 86.152(4)
_cell_angle_gamma 75.290(4)
_cell_formula_units_Z 2
_cell_length_a 6.4841(8)
_cell_length_b 9.3282(14)
_cell_length_c 14.586(2)
_cell_measurement_temperature 293(2)
_cell_volume 849.6(2)
_computing_structure_refinement 'SHELXL-97 (Sheldrick, 1997)'
_computing_structure_solution 'SHELXS-97 (Sheldrick, 1990)'
_diffrn_ambient_temperature 293(2)
_diffrn_measured_fraction_theta_full 0.990
_diffrn_measured_fraction_theta_max 0.990
_diffrn_radiation_monochromator graphite
_diffrn_radiation_source 'fine-focus sealed tube'
_diffrn_radiation_type MoK\a
_diffrn_radiation_wavelength 0.71073
_diffrn_reflns_av_R_equivalents 0.0638
_diffrn_reflns_av_sigmaI/netI 0.1002
_diffrn_reflns_limit_h_max 8
_diffrn_reflns_limit_h_min -8
_diffrn_reflns_limit_k_max 12
_diffrn_reflns_limit_k_min -12
_diffrn_reflns_limit_l_max 20
_diffrn_reflns_limit_l_min -20
_diffrn_reflns_number 9654
_diffrn_reflns_theta_full 29.47
_diffrn_reflns_theta_max 29.47
_diffrn_reflns_theta_min 2.26
_exptl_absorpt_coefficient_mu 11.074
_exptl_absorpt_correction_T_max 0.2155
_exptl_absorpt_correction_T_min 0.1167
_exptl_crystal_colour green
_exptl_crystal_density_diffrn 2.476
_exptl_crystal_density_method 'not measured'
_exptl_crystal_description block
_exptl_crystal_F_000 582
_exptl_crystal_size_max 0.19
_exptl_crystal_size_mid 0.10
_exptl_crystal_size_min 0.10
_refine_diff_density_max 2.020
_refine_diff_density_min -2.381
_refine_diff_density_rms 0.422
_refine_ls_extinction_coef 0.00156(7)
_refine_ls_extinction_method SHELXL
_refine_ls_goodness_of_fit_ref 1.066
_refine_ls_hydrogen_treatment no
_refine_ls_matrix_type full
_refine_ls_number_parameters 163
_refine_ls_number_reflns 4664
_refine_ls_number_restraints 0
_refine_ls_restrained_S_all 1.066
_refine_ls_R_factor_all 0.0871
_refine_ls_R_factor_gt 0.0550
_refine_ls_shift/su_max 0.065
_refine_ls_shift/su_mean 0.004
_refine_ls_structure_factor_coef Fsqd
_refine_ls_weighting_details 'calc w=1/[\s^2^(Fo^2^)+(0.0764P)^2^+0.0000P] where P=(Fo^2^+2Fc^2^)/3'
_refine_ls_weighting_scheme calc
_refine_ls_wR_factor_gt 0.1334
_refine_ls_wR_factor_ref 0.1639
_reflns_number_gt 3371
_reflns_number_total 4664
_reflns_threshold_expression >2sigma(I)
_cod_data_source_file ic501282d_si_006.cif
_cod_data_source_block x2
_cod_original_sg_symbol_H-M P-1
_cod_database_code 4341535

loop_
_symmetry_equiv_pos_as_xyz
'x, y, z'
'-x, -y, -z'

loop_
_atom_site_label
_atom_site_type_symbol
_atom_site_fract_x
_atom_site_fract_y
_atom_site_fract_z
_atom_site_U_iso_or_equiv
_atom_site_adp_type
_atom_site_occupancy
_atom_site_symmetry_multiplicity
_atom_site_calc_flag
Se1 Se 0.06519(12) 0.16226(9) 0.66881(6) 0.0109(2) Uani 1 1 d
Se2 Se -0.06865(12) 0.42256(9) 0.85446(6) 0.00971(19) Uani 1 1 d
Se3 Se 0.49282(12) 0.13779(9) 0.85122(6) 0.01011(19) Uani 1 1 d
Se4 Se -0.59707(12) 0.45499(9) 0.67907(6) 0.01004(19) Uani 1 1 d
Ge Ge 0.22367(12) 0.29296(9) 0.76316(6) 0.00748(19) Uani 1 1 d
Mn Mn -0.27392(17) 0.28755(13) 0.76038(8) 0.0093(3) Uani 1 1 d
C1 C 0.0305(13) 0.1726(10) 0.1106(6) 0.0176(19) Uani 1 1 d
C2 C 0.1332(12) 0.2482(10) 0.3506(7) 0.020(2) Uani 1 1 d
C3 C 0.1431(13) 0.3621(10) 0.4190(6) 0.0182(19) Uani 1 1 d
C4 C 0.3463(13) 0.2074(10) 0.2973(6) 0.0172(19) Uani 1 1 d
C5 C 0.5055(12) 0.2018(9) 0.4441(6) 0.0111(16) Uani 1 1 d
C6 C -0.3653(12) 0.2786(10) 0.0751(6) 0.0138(17) Uani 1 1 d
C7 C -0.2018(12) 0.1846(9) 0.1410(5) 0.0117(16) Uani 1 1 d
N1 N 0.0763(10) 0.1179(8) 0.0147(5) 0.0169(16) Uani 1 1 d
N2 N 0.3376(11) 0.3049(8) 0.4741(5) 0.0165(15) Uani 1 1 d
N3 N 0.5170(10) 0.1496(8) 0.3622(5) 0.0149(15) Uani 1 1 d
N4 N -0.3651(11) 0.4381(8) 0.0675(5) 0.0177(16) Uani 1 1 d
O O 0.6874(13) 0.1416(11) 0.5094(7) 0.065(3) Uani 1 1 d

loop_
_atom_site_aniso_label
_atom_site_aniso_U_11
_atom_site_aniso_U_22
_atom_site_aniso_U_33
_atom_site_aniso_U_23
_atom_site_aniso_U_13
_atom_site_aniso_U_12
Se1 0.0089(4) 0.0115(4) 0.0130(4) -0.0063(3) -0.0006(3) -0.0024(3)
Se2 0.0078(4) 0.0099(4) 0.0123(4) -0.0044(3) 0.0011(3) -0.0030(3)
Se3 0.0073(4) 0.0099(4) 0.0135(4) 0.0014(3) -0.0019(3) -0.0031(3)
Se4 0.0085(4) 0.0092(4) 0.0128(4) 0.0006(3) -0.0010(3) -0.0033(3)
Ge 0.0054(4) 0.0082(4) 0.0094(4) -0.0020(3) -0.0003(3) -0.0025(3)
Mn 0.0063(5) 0.0093(6) 0.0133(6) -0.0021(5) -0.0004(4) -0.0032(4)
C1 0.016(4) 0.019(5) 0.020(5) -0.008(4) 0.000(3) -0.005(3)
C2 0.009(4) 0.025(5) 0.026(5) -0.012(4) 0.001(3) -0.005(4)
C3 0.014(4) 0.018(5) 0.018(5) -0.002(4) -0.005(3) 0.004(3)
C4 0.020(4) 0.022(5) 0.007(4) -0.002(3) -0.003(3) 0.001(4)
C5 0.012(4) 0.004(4) 0.017(4) 0.005(3) 0.000(3) -0.003(3)
C6 0.015(4) 0.017(4) 0.012(4) -0.002(3) -0.004(3) -0.006(3)
C7 0.010(4) 0.015(4) 0.010(4) 0.002(3) -0.002(3) -0.005(3)
N1 0.011(3) 0.016(4) 0.022(4) -0.008(3) 0.004(3) 0.001(3)
N2 0.021(4) 0.014(4) 0.016(4) -0.004(3) -0.003(3) -0.007(3)
N3 0.013(3) 0.017(4) 0.015(4) -0.006(3) -0.001(3) -0.003(3)
N4 0.018(4) 0.010(4) 0.023(4) 0.001(3) -0.002(3) 0.001(3)
O 0.045(5) 0.079(8) 0.075(8) -0.019(6) -0.018(5) -0.012(5)

loop_
_atom_type_symbol
_atom_type_description
_atom_type_scat_dispersion_real
_atom_type_scat_dispersion_imag
_atom_type_scat_source
C C 0.0033 0.0016 'International Tables Vol C Tables 4.2.6.8 and 6.1.1.4'
H H 0.0000 0.0000 'International Tables Vol C Tables 4.2.6.8 and 6.1.1.4'
N N 0.0061 0.0033 'International Tables Vol C Tables 4.2.6.8 and 6.1.1.4'
O O 0.0106 0.0060 'International Tables Vol C Tables 4.2.6.8 and 6.1.1.4'
Mn Mn 0.3368 0.7283 'International Tables Vol C Tables 4.2.6.8 and 6.1.1.4'
Ge Ge 0.1547 1.8001 'International Tables Vol C Tables 4.2.6.8 and 6.1.1.4'
Se Se -0.0929 2.2259 'International Tables Vol C Tables 4.2.6.8 and 6.1.1.4'

loop_
_geom_angle_atom_site_label_1
_geom_angle_atom_site_label_2
_geom_angle_atom_site_label_3
_geom_angle
_geom_angle_site_symmetry_1
_geom_angle_site_symmetry_3
Ge Se1 Mn 82.60(4) . .
Ge Se2 Mn 82.06(4) . .
Ge Se3 Mn 82.80(4) . 1_655
Ge Se4 Mn 82.20(4) 1_455 .
Se3 Ge Se1 113.20(4) . .
Se3 Ge Se4 102.96(4) . 1_655
Se1 Ge Se4 113.10(4) . 1_655
Se3 Ge Se2 112.83(4) . .
Se1 Ge Se2 103.17(4) . .
Se4 Ge Se2 111.93(4) 1_655 .
Se3 Mn Se1 121.82(5) 1_455 .
Se3 Mn Se4 91.84(4) 1_455 .
Se1 Mn Se4 121.12(6) . .
Se3 Mn Se2 116.74(5) 1_455 .
Se1 Mn Se2 92.16(4) . .
Se4 Mn Se2 115.42(5) . .
N1 C1 C7 110.5(7) . .
C4 C2 C3 108.4(7) . .
N2 C3 C2 109.4(7) . .
N3 C4 C2 109.3(7) . .
N3 C5 N2 122.3(7) . .
N3 C5 O 120.0(7) . .
N2 C5 O 117.7(7) . .
N4 C6 C7 113.2(7) . .
C1 C7 C6 115.2(7) . .
C5 N2 C3 122.1(7) . .
C5 N3 C4 121.2(6) . .

loop_
_geom_bond_atom_site_label_1
_geom_bond_atom_site_label_2
_geom_bond_distance
_geom_bond_site_symmetry_2
Se1 Ge 2.3514(11) .
Se1 Mn 2.5561(13) .
Se2 Ge 2.3625(10) .
Se2 Mn 2.5714(14) .
Se3 Ge 2.3480(11) .
Se3 Mn 2.5503(15) 1_655
Se4 Ge 2.3550(12) 1_455
Se4 Mn 2.5717(14) .
Ge Se4 2.3550(12) 1_655
Mn Se3 2.5503(15) 1_455
C1 N1 1.511(10) .
C1 C7 1.520(11) .
C2 C4 1.515(12) .
C2 C3 1.529(12) .
C3 N2 1.498(11) .
C4 N3 1.473(10) .
C5 N3 1.316(10) .
C5 N2 1.331(10) .
C5 O 1.531(11) .
C6 N4 1.484(11) .
C6 C7 1.532(11) .
